data_7208153
loop_
_publ_author_name
'S\'anchez, Ignacio'
'Campo, Jos\'e Antonio'
'Heras, Jos\'e Vicente'
'Rosario Torres, M.'
'Cano, Mercedes'

_publ_section_title
;
 Pyrazolium salts as a new class of ionic liquid crystals
;
_journal_issue 26
_journal_name_full 'Journal of Materials Chemistry'
_journal_page_first 13239
_journal_paper_doi 10.1039/c2jm31939j
_journal_volume 22
_journal_year 2012
_chemical_formula_sum 'C17 H18 N2 O4 S'
_chemical_formula_weight 346.39
_chemical_name_systematic
;
?
;
_space_group_IT_number 2
_symmetry_cell_setting triclinic
_symmetry_space_group_name_Hall '-P 1'
_symmetry_space_group_name_H-M 'P -1'
_atom_sites_solution_hydrogens geom
_atom_sites_solution_primary direct
_atom_sites_solution_secondary difmap
_audit_creation_method SHELXL-97
_cell_angle_alpha 103.999(4)
_cell_angle_beta 91.508(4)
_cell_angle_gamma 96.957(4)
_cell_formula_units_Z 6
_cell_length_a 9.9935(18)
_cell_length_b 14.007(3)
_cell_length_c 18.935(3)
_cell_measurement_reflns_used 1565
_cell_measurement_temperature 293(2)
_cell_measurement_theta_max 20.84
_cell_measurement_theta_min 2.39
_cell_volume 2548.6(8)
_computing_cell_refinement 'Bruker SMART'
_computing_data_collection 'Bruker SMART'
_computing_data_reduction 'Bruker SAINT'
_computing_molecular_graphics 'Bruker SHELXTL'
_computing_publication_material 'Bruker SHELXTL'
_computing_structure_refinement 'SHELXL-97 (Sheldrick, 1997)'
_computing_structure_solution 'SHELXS-97 (Sheldrick, 1990)'
_diffrn_ambient_temperature 293(2)
_diffrn_measured_fraction_theta_full 0.972
_diffrn_measured_fraction_theta_max 0.972
_diffrn_measurement_device_type 'CCD area detector'
_diffrn_measurement_method 'phi and omega scans'
_diffrn_radiation_monochromator graphite
_diffrn_radiation_source 'fine-focus sealed tube'
_diffrn_radiation_type MoK\a
_diffrn_radiation_wavelength 0.71073
_diffrn_reflns_av_R_equivalents 0.1040
_diffrn_reflns_av_sigmaI/netI 0.2075
_diffrn_reflns_limit_h_max 11
_diffrn_reflns_limit_h_min -11
_diffrn_reflns_limit_k_max 16
_diffrn_reflns_limit_k_min -12
_diffrn_reflns_limit_l_max 22
_diffrn_reflns_limit_l_min -22
_diffrn_reflns_number 19528
_diffrn_reflns_theta_full 25.00
_diffrn_reflns_theta_max 25.00
_diffrn_reflns_theta_min 1.11
_exptl_absorpt_coefficient_mu 0.214
_exptl_absorpt_correction_type none
_exptl_crystal_colour colorless
_exptl_crystal_density_diffrn 1.354
_exptl_crystal_density_method 'not measured'
_exptl_crystal_description prismatic
_exptl_crystal_F_000 1092
_exptl_crystal_size_max 0.38
_exptl_crystal_size_mid 0.21
_exptl_crystal_size_min 0.12
_refine_diff_density_max 0.403
_refine_diff_density_min -0.326
_refine_diff_density_rms 0.058
_refine_ls_extinction_method none
_refine_ls_goodness_of_fit_ref 0.922
_refine_ls_hydrogen_treatment constr
_refine_ls_matrix_type full
_refine_ls_number_parameters 655
_refine_ls_number_reflns 8734
_refine_ls_number_restraints 0
_refine_ls_restrained_S_all 0.922
_refine_ls_R_factor_all 0.2109
_refine_ls_R_factor_gt 0.0614
_refine_ls_shift/su_max 0.010
_refine_ls_shift/su_mean 0.000
_refine_ls_structure_factor_coef Fsqd
_refine_ls_weighting_details 'calc w=1/[\s^2^(Fo^2^)+(0.0050P)^2^+0.0000P] where P=(Fo^2^+2Fc^2^)/3'
_refine_ls_weighting_scheme calc
_refine_ls_wR_factor_gt 0.0913
_refine_ls_wR_factor_ref 0.1153
_reflns_number_gt 2671
_reflns_number_total 8734
_reflns_threshold_expression >2sigma(I)
_cod_data_source_file c2jm31939j.txt
_cod_data_source_block C17H18N2O4S
_cod_depositor_comments
;
The following automatic conversions were performed:

'_symmetry_cell_setting' value 'Triclinic' changed to 'triclinic'
according to /home/saulius/struct/CIF-dictionaries/cif_core.dic
dictionary named 'cif_core.dic' version 2.4.1 from 2010-06-29.

Automatic conversion script
Id: cif_fix_values 1891 2012-01-12 08:04:46Z andrius 
;
_cod_original_cell_volume 2548.5(8)
_cod_original_sg_symbol_H-M P-1
_cod_database_code 7208153

loop_
_symmetry_equiv_pos_as_xyz
'x, y, z'
'-x, -y, -z'

loop_
_atom_site_label
_atom_site_type_symbol
_atom_site_fract_x
_atom_site_fract_y
_atom_site_fract_z
_atom_site_U_iso_or_equiv
_atom_site_adp_type
_atom_site_occupancy
_atom_site_symmetry_multiplicity
_atom_site_calc_flag
_atom_site_refinement_flags
C3 C 0.3249(6) 0.4864(4) 0.1167(3) 0.0454(18) Uani 1 1 d .
H3A H 0.3642 0.5251 0.1611 0.055 Uiso 1 1 calc R
C4 C 0.3919(5) 0.4409(4) 0.0586(3) 0.0391(17) Uani 1 1 d .
H4A H 0.4850 0.4426 0.0562 0.047 Uiso 1 1 calc R
C5 C 0.2957(6) 0.3921(4) 0.0039(3) 0.0321(16) Uani 1 1 d .
C6 C 0.3098(6) 0.3346(4) -0.0695(3) 0.0325(16) Uani 1 1 d .
C7 C 0.4359(6) 0.3117(4) -0.0909(3) 0.0436(17) Uani 1 1 d .
H7A H 0.5098 0.3333 -0.0576 0.052 Uiso 1 1 calc R
C8 C 0.4549(5) 0.2572(4) -0.1609(3) 0.0452(17) Uani 1 1 d .
H8A H 0.5412 0.2448 -0.1744 0.054 Uiso 1 1 calc R
C9 C 0.3458(6) 0.2216(4) -0.2101(3) 0.0456(18) Uani 1 1 d .
C10 C 0.2173(6) 0.2434(4) -0.1884(3) 0.0518(19) Uani 1 1 d .
H10A H 0.1424 0.2193 -0.2209 0.062 Uiso 1 1 calc R
C11 C 0.2014(6) 0.2998(4) -0.1200(3) 0.0497(19) Uani 1 1 d .
H11A H 0.1159 0.3150 -0.1071 0.060 Uiso 1 1 calc R
C12 C 0.4820(5) 0.1458(4) -0.3050(3) 0.071(2) Uani 1 1 d .
H12A H 0.4718 0.1062 -0.3543 0.107 Uiso 1 1 calc R
H12B H 0.5233 0.1104 -0.2745 0.107 Uiso 1 1 calc R
H12C H 0.5381 0.2072 -0.3030 0.107 Uiso 1 1 calc R
C13 C -0.2333(5) 0.2538(4) 0.0777(3) 0.0403(16) Uani 1 1 d .
C14 C -0.2381(6) 0.2523(5) 0.1484(3) 0.061(2) Uani 1 1 d .
H14A H -0.2044 0.3087 0.1844 0.073 Uiso 1 1 calc R
C15 C -0.2930(7) 0.1670(6) 0.1679(4) 0.076(2) Uani 1 1 d .
H15A H -0.2986 0.1681 0.2170 0.092 Uiso 1 1 calc R
C16 C -0.3393(7) 0.0809(6) 0.1161(5) 0.079(2) Uani 1 1 d .
C17 C -0.3343(7) 0.0827(5) 0.0419(4) 0.095(3) Uani 1 1 d .
H17A H -0.3654 0.0263 0.0053 0.114 Uiso 1 1 calc R
C18 C -0.2816(6) 0.1709(5) 0.0243(3) 0.068(2) Uani 1 1 d .
H18A H -0.2793 0.1731 -0.0244 0.082 Uiso 1 1 calc R
C19 C -0.4043(7) -0.0160(5) 0.1334(4) 0.131(3) Uani 1 1 d .
H19A H -0.4020 -0.0078 0.1852 0.197 Uiso 1 1 calc R
H19B H -0.3551 -0.0693 0.1116 0.197 Uiso 1 1 calc R
H19C H -0.4963 -0.0310 0.1140 0.197 Uiso 1 1 calc R
C20 C -0.3286(6) 0.5188(4) 0.2226(3) 0.0468(18) Uani 1 1 d .
H20A H -0.3717 0.4842 0.1780 0.056 Uiso 1 1 calc R
C21 C -0.3907(5) 0.5665(4) 0.2833(3) 0.0412(17) Uani 1 1 d .
H21A H -0.4826 0.5703 0.2868 0.049 Uiso 1 1 calc R
C22 C -0.2904(6) 0.6074(4) 0.3376(3) 0.0316(16) Uani 1 1 d .
C23 C -0.2992(6) 0.6659(4) 0.4113(3) 0.0334(17) Uani 1 1 d .
C24 C -0.4233(5) 0.6933(4) 0.4359(3) 0.0445(17) Uani 1 1 d .
H24A H -0.4999 0.6738 0.4043 0.053 Uiso 1 1 calc R
C25 C -0.4343(6) 0.7490(4) 0.5061(3) 0.0518(19) Uani 1 1 d .
H25A H -0.5177 0.7662 0.5213 0.062 Uiso 1 1 calc R
C26 C -0.3220(7) 0.7788(5) 0.5534(3) 0.0466(18) Uani 1 1 d .
C27 C -0.1987(6) 0.7526(4) 0.5305(3) 0.0501(19) Uani 1 1 d .
H27A H -0.1225 0.7730 0.5623 0.060 Uiso 1 1 calc R
C28 C -0.1875(6) 0.6970(4) 0.4612(3) 0.0459(18) Uani 1 1 d .
H28A H -0.1036 0.6794 0.4470 0.055 Uiso 1 1 calc R
C29 C -0.4500(6) 0.8572(5) 0.6497(3) 0.091(3) Uani 1 1 d .
H29A H -0.4375 0.8963 0.6992 0.137 Uiso 1 1 calc R
H29B H -0.5085 0.7969 0.6478 0.137 Uiso 1 1 calc R
H29C H -0.4898 0.8941 0.6199 0.137 Uiso 1 1 calc R
C47 C -0.1690(5) 0.2401(5) 0.4009(3) 0.0436(18) Uani 1 1 d .
C48 C -0.1399(6) 0.1637(5) 0.3465(3) 0.0569(19) Uani 1 1 d .
H48A H -0.1179 0.1748 0.3014 0.068 Uiso 1 1 calc R
C49 C -0.1429(7) 0.0698(6) 0.3578(4) 0.078(2) Uani 1 1 d .
H49A H -0.1241 0.0185 0.3195 0.094 Uiso 1 1 calc R
C50 C -0.1726(8) 0.0489(7) 0.4231(5) 0.089(3) Uani 1 1 d .
C51 C -0.2039(7) 0.1285(7) 0.4782(4) 0.093(3) Uani 1 1 d .
H51A H -0.2280 0.1174 0.5230 0.111 Uiso 1 1 calc R
C52 C -0.1999(7) 0.2231(6) 0.4676(4) 0.074(2) Uani 1 1 d .
H52A H -0.2180 0.2752 0.5055 0.089 Uiso 1 1 calc R
C53 C -0.1710(7) -0.0536(5) 0.4372(4) 0.140(4) Uani 1 1 d .
H53A H -0.1478 -0.0987 0.3938 0.210 Uiso 1 1 calc R
H53B H -0.2587 -0.0770 0.4505 0.210 Uiso 1 1 calc R
H53C H -0.1055 -0.0496 0.4761 0.210 Uiso 1 1 calc R
C37 C 0.3355(6) 0.4821(4) 0.4394(3) 0.0461(18) Uani 1 1 d .
H37A H 0.3856 0.5176 0.4817 0.055 Uiso 1 1 calc R
C38 C 0.3867(6) 0.4297(4) 0.3772(4) 0.0494(19) Uani 1 1 d .
H38A H 0.4765 0.4213 0.3697 0.059 Uiso 1 1 calc R
C39 C 0.2767(6) 0.3921(4) 0.3278(3) 0.0351(17) Uani 1 1 d .
C40 C 0.2691(6) 0.3310(4) 0.2528(3) 0.0409(18) Uani 1 1 d .
C41 C 0.3830(6) 0.2981(4) 0.2196(3) 0.0512(19) Uani 1 1 d .
H41A H 0.4663 0.3143 0.2456 0.061 Uiso 1 1 calc R
C42 C 0.3742(6) 0.2420(5) 0.1487(4) 0.057(2) Uani 1 1 d .
H42A H 0.4520 0.2222 0.1270 0.068 Uiso 1 1 calc R
C43 C 0.2521(7) 0.2147(5) 0.1096(3) 0.0523(19) Uani 1 1 d .
C44 C 0.1385(6) 0.2465(4) 0.1414(3) 0.0513(18) Uani 1 1 d .
H44A H 0.0552 0.2300 0.1155 0.062 Uiso 1 1 calc R
C45 C 0.1489(6) 0.3025(5) 0.2113(3) 0.0526(19) Uani 1 1 d .
H45A H 0.0706 0.3226 0.2323 0.063 Uiso 1 1 calc R
C46 C 0.1297(6) 0.1260(4) -0.0022(3) 0.079(2) Uani 1 1 d .
H46A H 0.1453 0.0862 -0.0494 0.118 Uiso 1 1 calc R
H46B H 0.0908 0.1834 -0.0077 0.118 Uiso 1 1 calc R
H46C H 0.0688 0.0878 0.0220 0.118 Uiso 1 1 calc R
C30 C 0.1520(5) 0.7480(4) 0.2625(3) 0.0354(16) Uani 1 1 d .
C31 C 0.1443(6) 0.8339(5) 0.3146(3) 0.068(2) Uani 1 1 d .
H31A H 0.1402 0.8317 0.3632 0.081 Uiso 1 1 calc R
C32 C 0.1425(6) 0.9244(5) 0.2965(4) 0.072(2) Uani 1 1 d .
H32A H 0.1417 0.9818 0.3333 0.087 Uiso 1 1 calc R
C33 C 0.1420(7) 0.9301(5) 0.2255(4) 0.065(2) Uani 1 1 d .
C34 C 0.1482(6) 0.8429(6) 0.1728(4) 0.065(2) Uani 1 1 d .
H34A H 0.1479 0.8442 0.1239 0.078 Uiso 1 1 calc R
C35 C 0.1551(5) 0.7538(5) 0.1915(3) 0.0545(19) Uani 1 1 d .
H35 H 0.1619 0.6969 0.1551 0.065 Uiso 1 1 calc R
C36 C 0.1331(7) 1.0275(5) 0.2047(4) 0.109(3) Uani 1 1 d .
H36A H 0.1307 1.0796 0.2480 0.163 Uiso 1 1 calc R
H36B H 0.0525 1.0215 0.1744 0.163 Uiso 1 1 calc R
H36C H 0.2106 1.0429 0.1786 0.163 Uiso 1 1 calc R
N1 N 0.1751(5) 0.4077(3) 0.0307(3) 0.0367(13) Uani 1 1 d .
H1 H 0.0817 0.3957 0.0099 0.08(2) Uiso 1 1 d R
N2 N 0.1932(5) 0.4653(3) 0.0984(3) 0.0422(15) Uani 1 1 d .
H2 H 0.1294 0.4894 0.1337 0.07(2) Uiso 1 1 d R
N3 N -0.1740(5) 0.5850(3) 0.3092(3) 0.0368(13) Uani 1 1 d .
H3 H -0.0674 0.6011 0.3278 0.07(2) Uiso 1 1 d R
N4 N -0.1943(5) 0.5316(4) 0.2395(3) 0.0426(15) Uani 1 1 d .
H4 H -0.1206 0.5150 0.2061 0.32(6) Uiso 1 1 d R
N5 N 0.1655(5) 0.4194(4) 0.3618(3) 0.0427(15) Uani 1 1 d .
H5 H 0.0644 0.4067 0.3426 0.13(3) Uiso 1 1 d R
N6 N 0.2025(5) 0.4730(4) 0.4288(3) 0.0457(15) Uani 1 1 d .
H6 H 0.1338 0.4933 0.4599 0.034(15) Uiso 1 1 d R
O1 O 0.3516(4) 0.1660(3) -0.2796(2) 0.0644(13) Uani 1 1 d .
O2 O -0.0905(3) 0.4246(3) 0.11516(19) 0.0517(12) Uani 1 1 d .
O3 O -0.2901(3) 0.4040(3) 0.0355(2) 0.0595(13) Uani 1 1 d .
O4 O -0.0909(3) 0.3335(3) -0.00965(18) 0.0473(12) Uani 1 1 d .
O5 O -0.3211(4) 0.8338(3) 0.6231(2) 0.0674(14) Uani 1 1 d .
O10 O -0.0911(4) 0.4268(3) 0.4489(2) 0.0646(14) Uani 1 1 d .
O11 O -0.3083(4) 0.3748(3) 0.3843(2) 0.0788(15) Uani 1 1 d .
O12 O -0.1039(3) 0.3595(3) 0.3201(2) 0.0520(12) Uani 1 1 d .
O9 O 0.2560(4) 0.1570(3) 0.0405(2) 0.0728(14) Uani 1 1 d .
O6 O 0.0900(3) 0.5600(3) 0.2285(2) 0.0517(12) Uani 1 1 d .
O7 O 0.3036(3) 0.6286(3) 0.2956(2) 0.0601(13) Uani 1 1 d .
O8 O 0.0931(3) 0.6453(3) 0.35569(18) 0.0452(11) Uani 1 1 d .
S1 S -0.17253(15) 0.36279(13) 0.05253(9) 0.0395(5) Uani 1 1 d .
S3 S -0.17051(16) 0.35966(13) 0.38712(10) 0.0492(5) Uani 1 1 d .
S2 S 0.16185(15) 0.63647(12) 0.28740(9) 0.0392(5) Uani 1 1 d .

loop_
_atom_site_aniso_label
_atom_site_aniso_U_11
_atom_site_aniso_U_22
_atom_site_aniso_U_33
_atom_site_aniso_U_23
_atom_site_aniso_U_13
_atom_site_aniso_U_12
C3 0.040(4) 0.046(5) 0.051(5) 0.018(4) 0.000(4) -0.002(4)
C4 0.026(4) 0.049(5) 0.048(4) 0.019(4) 0.011(3) 0.011(3)
C5 0.021(4) 0.039(4) 0.037(4) 0.011(3) 0.004(3) 0.006(3)
C6 0.024(4) 0.037(4) 0.042(4) 0.018(3) 0.005(3) 0.007(3)
C7 0.038(4) 0.041(4) 0.046(4) 0.003(3) 0.001(3) 0.001(3)
C8 0.027(4) 0.051(5) 0.053(4) 0.004(4) 0.004(3) 0.006(3)
C9 0.047(4) 0.038(5) 0.046(4) 0.003(4) 0.006(4) 0.000(4)
C10 0.038(4) 0.059(5) 0.052(5) 0.006(4) -0.003(4) -0.001(4)
C11 0.031(4) 0.059(5) 0.053(5) 0.003(4) 0.009(4) 0.003(4)
C12 0.062(5) 0.089(6) 0.059(5) 0.004(4) 0.027(4) 0.017(4)
C13 0.041(4) 0.046(4) 0.033(4) 0.008(3) 0.004(3) 0.006(3)
C14 0.058(5) 0.075(6) 0.054(5) 0.032(4) -0.004(4) -0.004(4)
C15 0.083(6) 0.087(7) 0.067(5) 0.031(5) 0.000(4) 0.018(5)
C16 0.069(5) 0.075(7) 0.113(7) 0.052(6) 0.031(5) 0.024(5)
C17 0.127(7) 0.043(5) 0.103(7) -0.002(5) 0.049(6) -0.006(5)
C18 0.093(5) 0.062(5) 0.048(4) 0.013(4) 0.032(4) 0.000(4)
C19 0.142(8) 0.086(6) 0.195(9) 0.089(7) 0.053(7) 0.012(6)
C20 0.046(5) 0.054(5) 0.039(4) 0.009(4) 0.002(4) 0.005(4)
C21 0.031(4) 0.049(5) 0.043(4) 0.013(4) 0.007(4) -0.001(3)
C22 0.030(4) 0.032(4) 0.035(4) 0.014(3) 0.004(4) 0.002(3)
C23 0.031(4) 0.026(4) 0.046(4) 0.012(3) 0.012(4) 0.005(3)
C24 0.035(4) 0.053(5) 0.040(4) 0.004(4) 0.003(3) 0.001(3)
C25 0.044(4) 0.061(5) 0.050(5) 0.009(4) 0.017(4) 0.012(4)
C26 0.050(5) 0.040(5) 0.045(5) 0.000(4) 0.003(4) 0.013(4)
C27 0.050(5) 0.051(5) 0.046(5) 0.006(4) 0.000(4) 0.004(4)
C28 0.030(4) 0.051(5) 0.060(5) 0.020(4) 0.001(4) 0.004(3)
C29 0.090(6) 0.095(6) 0.070(5) -0.021(4) 0.016(5) 0.021(5)
C47 0.035(4) 0.047(5) 0.043(4) 0.003(4) -0.009(3) 0.002(3)
C48 0.063(5) 0.049(5) 0.058(5) 0.011(4) -0.009(4) 0.013(4)
C49 0.088(6) 0.053(6) 0.080(6) -0.002(5) -0.026(5) 0.005(5)
C50 0.099(6) 0.093(8) 0.075(6) 0.046(6) -0.042(5) -0.030(6)
C51 0.104(7) 0.125(9) 0.049(5) 0.038(6) -0.019(5) -0.010(7)
C52 0.097(6) 0.079(7) 0.050(5) 0.027(5) 0.000(4) 0.001(5)
C53 0.162(8) 0.082(7) 0.186(9) 0.090(7) -0.096(7) -0.040(6)
C37 0.027(4) 0.060(5) 0.053(5) 0.021(4) -0.008(4) 0.001(4)
C38 0.029(4) 0.063(5) 0.063(5) 0.026(4) 0.006(4) 0.008(4)
C39 0.029(4) 0.038(4) 0.044(4) 0.016(4) 0.009(3) 0.013(3)
C40 0.031(4) 0.038(4) 0.054(5) 0.008(4) 0.011(4) 0.008(3)
C41 0.043(4) 0.053(5) 0.059(5) 0.012(4) 0.011(4) 0.016(3)
C42 0.043(5) 0.066(5) 0.063(5) 0.012(4) 0.019(4) 0.021(4)
C43 0.064(5) 0.046(5) 0.047(4) 0.009(4) 0.005(4) 0.009(4)
C44 0.034(4) 0.059(5) 0.058(5) 0.005(4) 0.008(4) 0.012(3)
C45 0.045(4) 0.066(5) 0.049(4) 0.016(4) 0.007(4) 0.017(4)
C46 0.089(6) 0.070(5) 0.072(5) 0.000(4) 0.004(4) 0.021(4)
C30 0.030(4) 0.039(4) 0.036(4) 0.004(4) 0.004(3) 0.010(3)
C31 0.106(6) 0.062(6) 0.038(4) 0.012(4) 0.000(4) 0.023(5)
C32 0.105(6) 0.050(6) 0.053(5) -0.003(4) -0.011(5) 0.014(5)
C33 0.078(5) 0.047(5) 0.070(5) 0.016(5) -0.002(4) 0.001(4)
C34 0.059(5) 0.089(6) 0.053(5) 0.033(5) 0.005(4) 0.004(5)
C35 0.054(4) 0.065(6) 0.049(5) 0.013(4) 0.023(4) 0.019(4)
C36 0.144(7) 0.064(6) 0.137(7) 0.061(6) -0.011(6) 0.018(5)
N1 0.028(4) 0.035(3) 0.045(4) 0.006(3) 0.009(3) 0.000(2)
N2 0.040(4) 0.044(4) 0.041(4) 0.008(3) 0.011(3) 0.003(3)
N3 0.023(3) 0.043(4) 0.047(4) 0.016(3) 0.000(3) 0.003(3)
N4 0.037(4) 0.054(4) 0.035(3) 0.011(3) 0.000(3) 0.002(3)
N5 0.041(4) 0.051(4) 0.037(3) 0.008(3) 0.005(3) 0.011(3)
N6 0.033(4) 0.056(4) 0.052(4) 0.014(3) 0.006(3) 0.014(3)
O1 0.054(3) 0.066(3) 0.056(3) -0.014(3) 0.006(2) -0.003(2)
O2 0.034(2) 0.061(3) 0.044(3) -0.014(2) 0.006(2) -0.004(2)
O3 0.034(2) 0.069(3) 0.089(3) 0.041(3) -0.001(2) 0.016(2)
O4 0.037(2) 0.069(3) 0.027(2) 0.001(2) 0.0097(19) -0.007(2)
O5 0.073(3) 0.062(3) 0.054(3) -0.010(3) 0.013(3) 0.004(3)
O10 0.049(3) 0.064(3) 0.065(3) -0.011(3) 0.011(2) -0.005(2)
O11 0.030(3) 0.075(4) 0.134(4) 0.024(3) 0.017(3) 0.016(2)
O12 0.040(2) 0.073(3) 0.044(3) 0.017(2) 0.007(2) 0.004(2)
O9 0.072(3) 0.077(4) 0.060(3) -0.003(3) 0.002(3) 0.012(3)
O6 0.040(3) 0.048(3) 0.053(3) -0.010(2) 0.003(2) -0.005(2)
O7 0.024(2) 0.062(3) 0.100(4) 0.028(3) 0.011(2) 0.013(2)
O8 0.038(2) 0.057(3) 0.038(2) 0.009(2) 0.000(2) 0.001(2)
S1 0.0249(10) 0.0484(12) 0.0429(11) 0.0073(9) 0.0019(9) 0.0031(9)
S3 0.0284(11) 0.0509(14) 0.0637(13) 0.0062(11) 0.0065(10) 0.0022(9)
S2 0.0255(10) 0.0438(12) 0.0451(11) 0.0053(9) 0.0021(9) 0.0040(9)

loop_
_atom_type_symbol
_atom_type_description
_atom_type_scat_dispersion_real
_atom_type_scat_dispersion_imag
_atom_type_scat_source
C C 0.0033 0.0016 'International Tables Vol C Tables 4.2.6.8 and 6.1.1.4'
H H 0.0000 0.0000 'International Tables Vol C Tables 4.2.6.8 and 6.1.1.4'
N N 0.0061 0.0033 'International Tables Vol C Tables 4.2.6.8 and 6.1.1.4'
O O 0.0106 0.0060 'International Tables Vol C Tables 4.2.6.8 and 6.1.1.4'
S S 0.1246 0.1234 'International Tables Vol C Tables 4.2.6.8 and 6.1.1.4'

loop_
_geom_angle_atom_site_label_1
_geom_angle_atom_site_label_2
_geom_angle_atom_site_label_3
_geom_angle
N2 C3 C4 107.7(6)
N2 C3 H3A 126.2
C4 C3 H3A 126.2
C3 C4 C5 107.3(5)
C3 C4 H4A 126.4
C5 C4 H4A 126.4
N1 C5 C4 106.6(5)
N1 C5 C6 122.6(6)
C4 C5 C6 130.8(5)
C7 C6 C11 117.6(6)
C7 C6 C5 119.6(6)
C11 C6 C5 122.8(5)
C6 C7 C8 121.8(6)
C6 C7 H7A 119.1
C8 C7 H7A 119.1
C9 C8 C7 119.8(5)
C9 C8 H8A 120.1
C7 C8 H8A 120.1
O1 C9 C8 125.2(6)
O1 C9 C10 116.2(6)
C8 C9 C10 118.7(6)
C11 C10 C9 120.5(6)
C11 C10 H10A 119.7
C9 C10 H10A 119.7
C10 C11 C6 121.5(6)
C10 C11 H11A 119.3
C6 C11 H11A 119.3
O1 C12 H12A 109.5
O1 C12 H12B 109.5
H12A C12 H12B 109.5
O1 C12 H12C 109.5
H12A C12 H12C 109.5
H12B C12 H12C 109.5
C14 C13 C18 120.2(6)
C14 C13 S1 120.8(5)
C18 C13 S1 118.9(5)
C13 C14 C15 120.3(7)
C13 C14 H14A 119.8
C15 C14 H14A 119.8
C16 C15 C14 121.6(7)
C16 C15 H15A 119.2
C14 C15 H15A 119.2
C15 C16 C17 117.9(7)
C15 C16 C19 124.6(8)
C17 C16 C19 117.4(8)
C18 C17 C16 118.9(7)
C18 C17 H17A 120.5
C16 C17 H17A 120.5
C13 C18 C17 121.0(6)
C13 C18 H18A 119.5
C17 C18 H18A 119.5
C16 C19 H19A 109.5
C16 C19 H19B 109.5
H19A C19 H19B 109.5
C16 C19 H19C 109.5
H19A C19 H19C 109.5
H19B C19 H19C 109.5
N4 C20 C21 108.0(5)
N4 C20 H20A 126.0
C21 C20 H20A 126.0
C20 C21 C22 107.2(5)
C20 C21 H21A 126.4
C22 C21 H21A 126.4
N3 C22 C21 106.5(5)
N3 C22 C23 123.3(6)
C21 C22 C23 130.1(6)
C28 C23 C24 116.8(6)
C28 C23 C22 122.8(5)
C24 C23 C22 120.4(6)
C25 C24 C23 121.4(6)
C25 C24 H24A 119.3
C23 C24 H24A 119.3
C26 C25 C24 120.1(6)
C26 C25 H25A 120.0
C24 C25 H25A 120.0
O5 C26 C25 125.0(6)
O5 C26 C27 115.4(6)
C25 C26 C27 119.6(6)
C28 C27 C26 120.5(6)
C28 C27 H27A 119.7
C26 C27 H27A 119.7
C27 C28 C23 121.5(6)
C27 C28 H28A 119.2
C23 C28 H28A 119.2
O5 C29 H29A 109.5
O5 C29 H29B 109.5
H29A C29 H29B 109.5
O5 C29 H29C 109.5
H29A C29 H29C 109.5
H29B C29 H29C 109.5
C48 C47 C52 119.4(7)
C48 C47 S3 121.2(6)
C52 C47 S3 119.4(6)
C47 C48 C49 120.2(7)
C47 C48 H48A 119.9
C49 C48 H48A 119.9
C50 C49 C48 122.8(8)
C50 C49 H49A 118.6
C48 C49 H49A 118.6
C49 C50 C51 116.1(8)
C49 C50 C53 123.3(9)
C51 C50 C53 120.7(8)
C52 C51 C50 121.5(8)
C52 C51 H51A 119.2
C50 C51 H51A 119.2
C47 C52 C51 120.0(7)
C47 C52 H52A 120.0
C51 C52 H52A 120.0
C50 C53 H53A 109.5
C50 C53 H53B 109.5
H53A C53 H53B 109.5
C50 C53 H53C 109.5
H53A C53 H53C 109.5
H53B C53 H53C 109.5
N6 C37 C38 108.2(6)
N6 C37 H37A 125.9
C38 C37 H37A 125.9
C37 C38 C39 105.9(5)
C37 C38 H38A 127.0
C39 C38 H38A 127.0
N5 C39 C38 107.3(6)
N5 C39 C40 122.0(6)
C38 C39 C40 130.7(6)
C45 C40 C41 116.2(6)
C45 C40 C39 122.1(6)
C41 C40 C39 121.7(6)
C42 C41 C40 120.8(6)
C42 C41 H41A 119.6
C40 C41 H41A 119.6
C41 C42 C43 120.9(6)
C41 C42 H42A 119.5
C43 C42 H42A 119.5
C44 C43 O9 125.5(6)
C44 C43 C42 119.1(6)
O9 C43 C42 115.4(6)
C45 C44 C43 119.3(6)
C45 C44 H44A 120.3
C43 C44 H44A 120.3
C44 C45 C40 123.6(6)
C44 C45 H45A 118.2
C40 C45 H45A 118.2
O9 C46 H46A 109.5
O9 C46 H46B 109.5
H46A C46 H46B 109.5
O9 C46 H46C 109.5
H46A C46 H46C 109.5
H46B C46 H46C 109.5
C31 C30 C35 117.5(6)
C31 C30 S2 120.5(5)
C35 C30 S2 122.0(5)
C30 C31 C32 121.6(6)
C30 C31 H31A 119.2
C32 C31 H31A 119.2
C33 C32 C31 121.1(7)
C33 C32 H32A 119.5
C31 C32 H32A 119.5
C32 C33 C34 117.2(7)
C32 C33 C36 121.6(7)
C34 C33 C36 121.1(7)
C35 C34 C33 121.3(6)
C35 C34 H34A 119.4
C33 C34 H34A 119.4
C30 C35 C34 121.2(6)
C30 C35 H35 119.4
C34 C35 H35 119.4
C33 C36 H36A 109.5
C33 C36 H36B 109.5
H36A C36 H36B 109.5
C33 C36 H36C 109.5
H36A C36 H36C 109.5
H36B C36 H36C 109.5
N2 N1 C5 109.3(5)
N2 N1 H1 115.0
C5 N1 H1 134.8
C3 N2 N1 109.1(5)
C3 N2 H2 119.4
N1 N2 H2 131.4
C22 N3 N4 111.1(5)
C22 N3 H3 136.0
N4 N3 H3 112.9
N3 N4 C20 107.2(5)
N3 N4 H4 124.1
C20 N4 H4 128.0
N6 N5 C39 108.8(5)
N6 N5 H5 121.0
C39 N5 H5 130.2
N5 N6 C37 109.8(5)
N5 N6 H6 117.7
C37 N6 H6 132.4
C9 O1 C12 117.9(5)
C26 O5 C29 116.5(5)
C43 O9 C46 117.2(5)
O3 S1 O2 113.6(2)
O3 S1 O4 113.4(2)
O2 S1 O4 111.2(2)
O3 S1 C13 105.5(2)
O2 S1 C13 105.8(3)
O4 S1 C13 106.5(3)
O11 S3 O12 114.3(3)
O11 S3 O10 113.5(3)
O12 S3 O10 110.5(2)
O11 S3 C47 106.2(3)
O12 S3 C47 106.0(3)
O10 S3 C47 105.6(3)
O7 S2 O6 113.8(2)
O7 S2 O8 113.2(2)
O6 S2 O8 111.7(2)
O7 S2 C30 106.3(2)
O6 S2 C30 105.2(3)
O8 S2 C30 105.7(2)

loop_
_geom_bond_atom_site_label_1
_geom_bond_atom_site_label_2
_geom_bond_distance
C3 N2 1.331(6)
C3 C4 1.368(6)
C3 H3A 0.9300
C4 C5 1.381(7)
C4 H4A 0.9300
C5 N1 1.341(6)
C5 C6 1.448(7)
C6 C7 1.385(6)
C6 C11 1.385(7)
C7 C8 1.390(7)
C7 H7A 0.9300
C8 C9 1.377(7)
C8 H8A 0.9300
C9 O1 1.364(6)
C9 C10 1.405(7)
C10 C11 1.370(7)
C10 H10A 0.9300
C11 H11A 0.9300
C12 O1 1.438(5)
C12 H12A 0.9600
C12 H12B 0.9600
C12 H12C 0.9600
C13 C14 1.346(7)
C13 C18 1.369(7)
C13 S1 1.752(6)
C14 C15 1.388(7)
C14 H14A 0.9300
C15 C16 1.378(8)
C15 H15A 0.9300
C16 C17 1.414(8)
C16 C19 1.544(8)
C17 C18 1.401(7)
C17 H17A 0.9300
C18 H18A 0.9300
C19 H19A 0.9600
C19 H19B 0.9600
C19 H19C 0.9600
C20 N4 1.351(6)
C20 C21 1.385(6)
C20 H20A 0.9300
C21 C22 1.384(7)
C21 H21A 0.9300
C22 N3 1.335(6)
C22 C23 1.448(7)
C23 C28 1.399(7)
C23 C24 1.400(6)
C24 C25 1.384(7)
C24 H24A 0.9300
C25 C26 1.373(7)
C25 H25A 0.9300
C26 O5 1.357(6)
C26 C27 1.379(7)
C27 C28 1.370(7)
C27 H27A 0.9300
C28 H28A 0.9300
C29 O5 1.441(5)
C29 H29A 0.9600
C29 H29B 0.9600
C29 H29C 0.9600
C47 C48 1.360(7)
C47 C52 1.377(7)
C47 S3 1.757(6)
C48 C49 1.381(8)
C48 H48A 0.9300
C49 C50 1.369(8)
C49 H49A 0.9300
C50 C51 1.404(9)
C50 C53 1.524(9)
C51 C52 1.384(9)
C51 H51A 0.9300
C52 H52A 0.9300
C53 H53A 0.9600
C53 H53B 0.9600
C53 H53C 0.9600
C37 N6 1.325(6)
C37 C38 1.376(7)
C37 H37A 0.9300
C38 C39 1.388(7)
C38 H38A 0.9300
C39 N5 1.348(6)
C39 C40 1.464(7)
C40 C45 1.379(7)
C40 C41 1.388(6)
C41 C42 1.377(7)
C41 H41A 0.9300
C42 C43 1.373(7)
C42 H42A 0.9300
C43 C44 1.370(7)
C43 O9 1.366(6)
C44 C45 1.359(7)
C44 H44A 0.9300
C45 H45A 0.9300
C46 O9 1.442(6)
C46 H46A 0.9600
C46 H46B 0.9600
C46 H46C 0.9600
C30 C31 1.370(7)
C30 C35 1.366(7)
C30 S2 1.751(6)
C31 C32 1.392(7)
C31 H31A 0.9300
C32 C33 1.365(8)
C32 H32A 0.9300
C33 C34 1.387(8)
C33 C36 1.520(7)
C34 C35 1.386(7)
C34 H34A 0.9300
C35 H35 0.9300
C36 H36A 0.9600
C36 H36B 0.9600
C36 H36C 0.9600
N1 N2 1.333(5)
N1 H1 0.9824
N2 H2 0.9665
N3 N4 1.347(5)
N3 H3 1.0920
N4 H4 0.9956
N5 N6 1.326(6)
N5 H5 1.0448
N6 H6 0.9415
O2 S1 1.452(4)
O3 S1 1.432(3)
O4 S1 1.455(3)
O10 S3 1.456(4)
O11 S3 1.421(4)
O12 S3 1.448(3)
O6 S2 1.449(4)
O7 S2 1.442(3)
O8 S2 1.466(3)

loop_
_geom_hbond_atom_site_label_D
_geom_hbond_atom_site_label_H
_geom_hbond_atom_site_label_A
_geom_hbond_distance_DH
_geom_hbond_distance_HA
_geom_hbond_distance_DA
_geom_hbond_angle_DHA
_geom_hbond_site_symmetry_A
N1 H1 O4 0.98 1.82 2.752(6) 156.7 .
N2 H2 O6 0.97 1.90 2.790(6) 151.0 .
N3 H3 O8 1.09 1.67 2.754(5) 170.3 .
N4 H4 O2 1.00 1.93 2.767(6) 140.1 .
N5 H5 O12 1.04 1.73 2.757(6) 165.3 .
N6 H6 O10 0.94 1.91 2.741(6) 146.4 2_566
C38 H38A O11 0.93 2.35 3.240(7) 160.3 1_655
C21 H21A O7 0.93 2.37 3.275(6) 163.3 1_455

loop_
_geom_torsion_atom_site_label_1
_geom_torsion_atom_site_label_2
_geom_torsion_atom_site_label_3
_geom_torsion_atom_site_label_4
_geom_torsion
N2 C3 C4 C5 0.5(7)
C3 C4 C5 N1 -1.1(6)
C3 C4 C5 C6 178.3(6)
N1 C5 C6 C7 -172.5(5)
C4 C5 C6 C7 8.1(9)
N1 C5 C6 C11 6.8(9)
C4 C5 C6 C11 -172.6(6)
C11 C6 C7 C8 1.1(9)
C5 C6 C7 C8 -179.6(5)
C6 C7 C8 C9 -2.2(9)
C7 C8 C9 O1 -178.8(5)
C7 C8 C9 C10 1.3(9)
O1 C9 C10 C11 -179.2(5)
C8 C9 C10 C11 0.7(9)
C9 C10 C11 C6 -1.8(10)
C7 C6 C11 C10 0.9(9)
C5 C6 C11 C10 -178.3(5)
C18 C13 C14 C15 -0.6(9)
S1 C13 C14 C15 176.6(5)
C13 C14 C15 C16 2.4(10)
C14 C15 C16 C17 -2.4(11)
C14 C15 C16 C19 -178.6(6)
C15 C16 C17 C18 0.7(11)
C19 C16 C17 C18 177.1(6)
C14 C13 C18 C17 -1.2(10)
S1 C13 C18 C17 -178.4(5)
C16 C17 C18 C13 1.1(10)
N4 C20 C21 C22 -0.7(7)
C20 C21 C22 N3 0.5(7)
C20 C21 C22 C23 179.0(5)
N3 C22 C23 C28 -5.6(9)
C21 C22 C23 C28 176.1(6)
N3 C22 C23 C24 174.9(5)
C21 C22 C23 C24 -3.3(9)
C28 C23 C24 C25 0.3(8)
C22 C23 C24 C25 179.8(5)
C23 C24 C25 C26 0.2(9)
C24 C25 C26 O5 179.6(5)
C24 C25 C26 C27 -0.2(10)
O5 C26 C27 C28 179.9(5)
C25 C26 C27 C28 -0.2(10)
C26 C27 C28 C23 0.8(9)
C24 C23 C28 C27 -0.8(9)
C22 C23 C28 C27 179.7(5)
C52 C47 C48 C49 0.8(10)
S3 C47 C48 C49 -178.2(5)
C47 C48 C49 C50 -1.0(11)
C48 C49 C50 C51 1.8(11)
C48 C49 C50 C53 -177.6(6)
C49 C50 C51 C52 -2.4(12)
C53 C50 C51 C52 177.0(7)
C48 C47 C52 C51 -1.4(10)
S3 C47 C52 C51 177.6(5)
C50 C51 C52 C47 2.2(12)
N6 C37 C38 C39 2.2(7)
C37 C38 C39 N5 -2.0(7)
C37 C38 C39 C40 179.9(6)
N5 C39 C40 C45 3.7(9)
C38 C39 C40 C45 -178.4(6)
N5 C39 C40 C41 -176.0(5)
C38 C39 C40 C41 1.9(10)
C45 C40 C41 C42 1.2(9)
C39 C40 C41 C42 -179.1(6)
C40 C41 C42 C43 -1.8(10)
C41 C42 C43 C44 1.8(10)
C41 C42 C43 O9 -178.5(5)
O9 C43 C44 C45 179.0(6)
C42 C43 C44 C45 -1.4(9)
C43 C44 C45 C40 0.9(10)
C41 C40 C45 C44 -0.8(9)
C39 C40 C45 C44 179.4(6)
C35 C30 C31 C32 -1.3(10)
S2 C30 C31 C32 177.1(5)
C30 C31 C32 C33 3.1(11)
C31 C32 C33 C34 -2.3(11)
C31 C32 C33 C36 177.0(6)
C32 C33 C34 C35 -0.1(10)
C36 C33 C34 C35 -179.4(6)
C31 C30 C35 C34 -1.1(9)
S2 C30 C35 C34 -179.5(4)
C33 C34 C35 C30 1.9(10)
C4 C5 N1 N2 1.4(6)
C6 C5 N1 N2 -178.1(5)
C4 C3 N2 N1 0.3(6)
C5 N1 N2 C3 -1.1(6)
C21 C22 N3 N4 -0.2(6)
C23 C22 N3 N4 -178.8(5)
C22 N3 N4 C20 -0.3(6)
C21 C20 N4 N3 0.6(6)
C38 C39 N5 N6 1.1(7)
C40 C39 N5 N6 179.4(5)
C39 N5 N6 C37 0.3(7)
C38 C37 N6 N5 -1.6(7)
C8 C9 O1 C12 -2.6(9)
C10 C9 O1 C12 177.3(5)
C25 C26 O5 C29 3.6(9)
C27 C26 O5 C29 -176.5(5)
C44 C43 O9 C46 -0.9(9)
C42 C43 O9 C46 179.4(5)
C14 C13 S1 O3 -99.8(5)
C18 C13 S1 O3 77.4(5)
C14 C13 S1 O2 21.0(5)
C18 C13 S1 O2 -161.8(5)
C14 C13 S1 O4 139.4(5)
C18 C13 S1 O4 -43.4(5)
C48 C47 S3 O11 107.5(5)
C52 C47 S3 O11 -71.5(6)
C48 C47 S3 O12 -14.4(6)
C52 C47 S3 O12 166.7(5)
C48 C47 S3 O10 -131.7(5)
C52 C47 S3 O10 49.4(5)
C31 C30 S2 O7 -92.4(5)
C35 C30 S2 O7 85.9(5)
C31 C30 S2 O6 146.5(5)
C35 C30 S2 O6 -35.2(5)
C31 C30 S2 O8 28.1(6)
C35 C30 S2 O8 -153.6(5)
